data_7019504
loop_
_publ_author_name
'Tan, Chunhong'
'Jin, Meiliang'
'Ma, Xiao'
'Zhu, Qilong'
'Huang, Yihui'
'Wang, Yanlong'
'Hu, Shengmin'
'Sheng, Tianlu'
'Wu, Xintao'

_publ_section_title
;
 In situ synthesis of nickel tiara-like clusters with two different
 thiolate bridges.
;
_journal_issue 27
_journal_name_full 'Dalton transactions (Cambridge, England : 2003)'
_journal_page_first 8472
_journal_page_last 8476
_journal_paper_doi 10.1039/c2dt30524k
_journal_volume 41
_journal_year 2012
_chemical_formula_sum 'C30 H72 Ni6 S12'
_chemical_formula_weight 1169.86
_chemical_name_systematic
;
?
;
_space_group_IT_number 2
_symmetry_cell_setting triclinic
_symmetry_space_group_name_Hall '-P 1'
_symmetry_space_group_name_H-M 'P -1'
_atom_sites_solution_hydrogens geom
_atom_sites_solution_primary direct
_atom_sites_solution_secondary difmap
_audit_creation_method SHELXL-97
_cell_angle_alpha 114.975(5)
_cell_angle_beta 109.973(4)
_cell_angle_gamma 91.486(2)
_cell_formula_units_Z 1
_cell_length_a 10.7339(17)
_cell_length_b 11.6999(18)
_cell_length_c 11.915(2)
_cell_measurement_temperature 293(2)
_cell_measurement_theta_max 27.3717
_cell_measurement_theta_min 2.0467
_cell_volume 1249.2(4)
_computing_cell_refinement 'CrystalClear (Rigaku Inc., 2007)'
_computing_data_collection 'CrystalClear (Rigaku Inc., 2007)'
_computing_data_reduction 'CrystalClear (Rigaku Inc., 2007)'
_computing_structure_refinement 'SHELXL-97 (Sheldrick, 1997)'
_computing_structure_solution 'SHELXS-97 (Sheldrick, 1990)'
_diffrn_ambient_temperature 293(2)
_diffrn_detector_area_resol_mean 13.6612
_diffrn_measured_fraction_theta_full 0.962
_diffrn_measured_fraction_theta_max 0.962
_diffrn_measurement_device_type 'Mercury2 (1x1 bin mode)'
_diffrn_measurement_method CCD_Profile_fitting
_diffrn_radiation_monochromator graphite
_diffrn_radiation_source 'fine-focus sealed tube'
_diffrn_radiation_type MoK\a
_diffrn_radiation_wavelength 0.71073
_diffrn_reflns_av_R_equivalents 0.0406
_diffrn_reflns_av_sigmaI/netI 0.0683
_diffrn_reflns_limit_h_max 13
_diffrn_reflns_limit_h_min -13
_diffrn_reflns_limit_k_max 15
_diffrn_reflns_limit_k_min -15
_diffrn_reflns_limit_l_max 15
_diffrn_reflns_limit_l_min -15
_diffrn_reflns_number 9851
_diffrn_reflns_theta_full 27.44
_diffrn_reflns_theta_max 27.44
_diffrn_reflns_theta_min 2.54
_exptl_absorpt_coefficient_mu 2.737
_exptl_absorpt_correction_T_max 1.0000
_exptl_absorpt_correction_T_min 0.6238
_exptl_absorpt_correction_type multi-scan
_exptl_absorpt_process_details 'RIGAKU/MSC(2004), CrystalClear Version 1.3.6'
_exptl_crystal_colour black
_exptl_crystal_density_diffrn 1.555
_exptl_crystal_density_method 'not measured'
_exptl_crystal_description prism
_exptl_crystal_F_000 612
_exptl_crystal_size_max 0.25
_exptl_crystal_size_mid 0.15
_exptl_crystal_size_min 0.15
_refine_diff_density_max 0.436
_refine_diff_density_min -0.398
_refine_diff_density_rms 0.077
_refine_ls_extinction_method none
_refine_ls_goodness_of_fit_ref 1.074
_refine_ls_hydrogen_treatment constr
_refine_ls_matrix_type full
_refine_ls_number_parameters 280
_refine_ls_number_reflns 5482
_refine_ls_number_restraints 1
_refine_ls_restrained_S_all 1.074
_refine_ls_R_factor_all 0.1108
_refine_ls_R_factor_gt 0.0647
_refine_ls_shift/su_max 0.008
_refine_ls_shift/su_mean 0.001
_refine_ls_structure_factor_coef Fsqd
_refine_ls_weighting_details 'calc w=1/[\s^2^(Fo^2^)+(0.0426P)^2^+0.9660P] where P=(Fo^2^+2Fc^2^)/3'
_refine_ls_weighting_scheme calc
_refine_ls_wR_factor_gt 0.1216
_refine_ls_wR_factor_ref 0.1473
_reflns_number_gt 3380
_reflns_number_total 5482
_reflns_threshold_expression >2sigma(I)
_cod_data_source_file c2dt30524k.txt
_cod_data_source_block 2
_cod_depositor_comments
;
The following automatic conversions were performed:

'_symmetry_cell_setting' value 'Triclinic' changed to 'triclinic'
according to /home/saulius/struct/CIF-dictionaries/cif_core.dic
dictionary named 'cif_core.dic' version 2.4.1 from
2010-06-29.

'_exptl_absorpt_correction_type' value 'Multi-scan'
changed to 'multi-scan' according to
/home/saulius/struct/CIF-dictionaries/cif_core.dic dictionary named
'cif_core.dic' version 2.4.1 from 2010-06-29.

Automatic conversion script
Id: cif_fix_values 1891 2012-01-12 08:04:46Z andrius 
;
_cod_original_sg_symbol_H-M P-1
_cod_database_code 7019504

loop_
_symmetry_equiv_pos_as_xyz
'x, y, z'
'-x, -y, -z'

loop_
_atom_site_label
_atom_site_type_symbol
_atom_site_fract_x
_atom_site_fract_y
_atom_site_fract_z
_atom_site_U_iso_or_equiv
_atom_site_adp_type
_atom_site_occupancy
_atom_site_symmetry_multiplicity
_atom_site_calc_flag
_atom_site_refinement_flags
_atom_site_disorder_assembly
_atom_site_disorder_group
Ni1 Ni 0.65892(8) 0.58680(8) 0.28645(8) 0.0661(3) Uani 1 1 d . . .
Ni2 Ni 0.71562(8) 0.74881(7) 0.17516(7) 0.0635(2) Uani 1 1 d . . .
Ni3 Ni 0.55269(8) 0.65673(7) -0.11323(7) 0.0631(2) Uani 1 1 d . . .
S1 S 0.84875(17) 0.65569(18) 0.28124(18) 0.0782(5) Uani 1 1 d . . .
S2 S 0.62954(17) 0.78446(16) 0.32795(17) 0.0710(4) Uani 1 1 d . A .
S3 S 0.57866(18) 0.83711(16) 0.06567(16) 0.0724(5) Uani 1 1 d . . .
S4 S 0.76817(17) 0.67324(16) -0.00207(16) 0.0700(4) Uani 1 1 d . B .
S5 S 0.52901(18) 0.47973(16) -0.29439(17) 0.0756(5) Uani 1 1 d . . .
S6 S 0.33071(17) 0.61845(16) -0.20832(17) 0.0736(5) Uani 1 1 d . . .
C1 C 0.9091(8) 0.5280(8) 0.1738(8) 0.107(3) Uani 1 1 d . . .
H1A H 0.9918 0.5632 0.1754 0.160 Uiso 1 1 calc R . .
H1B H 0.8423 0.4883 0.0835 0.160 Uiso 1 1 calc R . .
H1C H 0.9252 0.4647 0.2058 0.160 Uiso 1 1 calc R . .
C2 C 0.7437(9) 0.9048(7) 0.5012(7) 0.090(2) Uani 1 1 d . . .
C3 C 0.884(2) 0.880(2) 0.560(3) 0.156(14) Uani 0.50 1 d P A 1
H3A H 0.9325 0.9482 0.6493 0.234 Uiso 0.50 1 calc PR A 1
H3B H 0.9326 0.8751 0.5047 0.234 Uiso 0.50 1 calc PR A 1
H3C H 0.8755 0.7996 0.5642 0.234 Uiso 0.50 1 calc PR A 1
C4 C 0.661(3) 0.891(3) 0.584(2) 0.135(8) Uani 0.50 1 d P A 1
H4A H 0.7096 0.9497 0.6775 0.203 Uiso 0.50 1 calc PR A 1
H4B H 0.6508 0.8047 0.5720 0.203 Uiso 0.50 1 calc PR A 1
H4C H 0.5740 0.9113 0.5525 0.203 Uiso 0.50 1 calc PR A 1
C5 C 0.748(3) 1.030(2) 0.497(2) 0.117(8) Uani 0.50 1 d P A 1
H5A H 0.8053 1.0977 0.5840 0.175 Uiso 0.50 1 calc PR A 1
H5B H 0.6585 1.0477 0.4723 0.175 Uiso 0.50 1 calc PR A 1
H5C H 0.7837 1.0266 0.4320 0.175 Uiso 0.50 1 calc PR A 1
C3B C 0.794(5) 0.838(3) 0.584(3) 0.26(3) Uani 0.50 1 d P A 2
H3BA H 0.8526 0.8997 0.6736 0.393 Uiso 0.50 1 calc PR A 2
H3BB H 0.8423 0.7756 0.5454 0.393 Uiso 0.50 1 calc PR A 2
H3BC H 0.7182 0.7956 0.5878 0.393 Uiso 0.50 1 calc PR A 2
C4B C 0.658(4) 0.998(4) 0.548(3) 0.233(17) Uani 0.50 1 d P A 2
H4BA H 0.7102 1.0632 0.6381 0.349 Uiso 0.50 1 calc PR A 2
H4BB H 0.5812 0.9528 0.5475 0.349 Uiso 0.50 1 calc PR A 2
H4BC H 0.6275 1.0365 0.4897 0.349 Uiso 0.50 1 calc PR A 2
C5B C 0.854(4) 0.979(3) 0.495(3) 0.204(14) Uani 0.50 1 d P A 2
H5BA H 0.9124 1.0410 0.5838 0.306 Uiso 0.50 1 calc PR A 2
H5BB H 0.8152 1.0220 0.4421 0.306 Uiso 0.50 1 calc PR A 2
H5BC H 0.9050 0.9208 0.4537 0.306 Uiso 0.50 1 calc PR A 2
C6 C 0.4261(7) 0.8596(8) 0.1001(7) 0.099(3) Uani 1 1 d . . .
H6A H 0.4444 0.9398 0.1790 0.148 Uiso 1 1 calc R . .
H6B H 0.3978 0.7902 0.1146 0.148 Uiso 1 1 calc R . .
H6C H 0.3557 0.8607 0.0249 0.148 Uiso 1 1 calc R . .
C7 C 0.8764(8) 0.7925(8) -0.0088(8) 0.091(2) Uani 1 1 d D . .
C8 C 0.860(4) 0.9244(14) 0.071(4) 0.125(13) Uani 0.50 1 d PD B 1
H8A H 0.9170 0.9857 0.0662 0.187 Uiso 0.50 1 calc PR B 1
H8B H 0.8863 0.9417 0.1630 0.187 Uiso 0.50 1 calc PR B 1
H8C H 0.7677 0.9313 0.0356 0.187 Uiso 0.50 1 calc PR B 1
C8B C 0.842(5) 0.920(2) 0.013(5) 0.18(2) Uani 0.50 1 d PD B 2
H8BA H 0.9090 0.9697 0.0058 0.263 Uiso 0.50 1 calc PR B 2
H8BB H 0.8414 0.9645 0.1017 0.263 Uiso 0.50 1 calc PR B 2
H8BC H 0.7550 0.9092 -0.0526 0.263 Uiso 0.50 1 calc PR B 2
C9 C 1.0211(9) 0.7877(10) 0.0708(11) 0.157(4) Uani 1 1 d . B .
H9A H 1.0845 0.8472 0.0710 0.236 Uiso 1 1 calc R . .
H9B H 1.0370 0.7022 0.0297 0.236 Uiso 1 1 calc R . .
H9C H 1.0321 0.8106 0.1616 0.236 Uiso 1 1 calc R . .
C10 C 0.8603(10) 0.7385(10) -0.1543(11) 0.148(4) Uani 1 1 d . B .
H10A H 0.9153 0.7972 -0.1637 0.222 Uiso 1 1 calc R . .
H10B H 0.7672 0.7269 -0.2101 0.222 Uiso 1 1 calc R . .
H10C H 0.8882 0.6571 -0.1814 0.222 Uiso 1 1 calc R . .
C11 C 0.6567(7) 0.3869(7) -0.2626(8) 0.098(2) Uani 1 1 d . . .
H11A H 0.6419 0.3110 -0.3445 0.146 Uiso 1 1 calc R . .
H11B H 0.6512 0.3627 -0.1966 0.146 Uiso 1 1 calc R . .
H11C H 0.7446 0.4378 -0.2299 0.146 Uiso 1 1 calc R . .
C12 C 0.2758(9) 0.6684(8) -0.3454(9) 0.095(2) Uani 1 1 d . . .
C13 C 0.241(4) 0.559(3) -0.475(3) 0.129(13) Uani 0.50 1 d P C 1
H13A H 0.2137 0.5865 -0.5438 0.194 Uiso 0.50 1 calc PR C 1
H13B H 0.1680 0.4975 -0.4910 0.194 Uiso 0.50 1 calc PR C 1
H13C H 0.3182 0.5197 -0.4773 0.194 Uiso 0.50 1 calc PR C 1
C14 C 0.158(5) 0.717(6) -0.338(4) 0.20(3) Uani 0.50 1 d P C 1
H14A H 0.1235 0.7460 -0.4055 0.294 Uiso 0.50 1 calc PR C 1
H14B H 0.1797 0.7883 -0.2509 0.294 Uiso 0.50 1 calc PR C 1
H14C H 0.0906 0.6508 -0.3536 0.294 Uiso 0.50 1 calc PR C 1
C15 C 0.404(5) 0.761(5) -0.315(5) 0.27(4) Uani 0.50 1 d P C 1
H15A H 0.3834 0.7922 -0.3815 0.404 Uiso 0.50 1 calc PR C 1
H15B H 0.4769 0.7160 -0.3187 0.404 Uiso 0.50 1 calc PR C 1
H15C H 0.4302 0.8331 -0.2277 0.404 Uiso 0.50 1 calc PR C 1
C13B C 0.198(6) 0.547(5) -0.480(4) 0.26(3) Uani 0.50 1 d P C 2
H13D H 0.1694 0.5705 -0.5520 0.389 Uiso 0.50 1 calc PR C 2
H13E H 0.1203 0.5089 -0.4765 0.389 Uiso 0.50 1 calc PR C 2
H13F H 0.2562 0.4862 -0.4964 0.389 Uiso 0.50 1 calc PR C 2
C14B C 0.189(7) 0.770(6) -0.302(6) 0.23(3) Uani 0.50 1 d P C 2
H14D H 0.1568 0.8018 -0.3665 0.343 Uiso 0.50 1 calc PR C 2
H14E H 0.2431 0.8403 -0.2154 0.343 Uiso 0.50 1 calc PR C 2
H14F H 0.1132 0.7311 -0.2956 0.343 Uiso 0.50 1 calc PR C 2
C15B C 0.386(4) 0.728(4) -0.365(4) 0.142(13) Uani 0.50 1 d P C 2
H15D H 0.3473 0.7503 -0.4368 0.213 Uiso 0.50 1 calc PR C 2
H15E H 0.4439 0.6684 -0.3869 0.213 Uiso 0.50 1 calc PR C 2
H15F H 0.4381 0.8046 -0.2837 0.213 Uiso 0.50 1 calc PR C 2

loop_
_atom_site_aniso_label
_atom_site_aniso_U_11
_atom_site_aniso_U_22
_atom_site_aniso_U_33
_atom_site_aniso_U_23
_atom_site_aniso_U_13
_atom_site_aniso_U_12
Ni1 0.0665(5) 0.0680(5) 0.0597(5) 0.0280(4) 0.0215(4) 0.0133(4)
Ni2 0.0633(5) 0.0658(5) 0.0582(5) 0.0280(4) 0.0204(4) 0.0139(4)
Ni3 0.0692(5) 0.0619(5) 0.0581(5) 0.0271(4) 0.0250(4) 0.0156(4)
S1 0.0633(10) 0.0957(13) 0.0826(12) 0.0502(10) 0.0239(9) 0.0217(9)
S2 0.0733(11) 0.0729(11) 0.0658(10) 0.0299(9) 0.0283(8) 0.0168(8)
S3 0.0834(12) 0.0664(10) 0.0637(10) 0.0272(8) 0.0270(9) 0.0254(8)
S4 0.0724(11) 0.0712(10) 0.0679(10) 0.0304(9) 0.0305(8) 0.0193(8)
S5 0.0807(12) 0.0729(11) 0.0682(11) 0.0224(9) 0.0366(9) 0.0102(8)
S6 0.0710(11) 0.0722(11) 0.0716(11) 0.0301(9) 0.0244(9) 0.0193(8)
C1 0.097(6) 0.132(7) 0.144(7) 0.094(6) 0.066(6) 0.066(5)
C2 0.109(6) 0.075(5) 0.065(5) 0.019(4) 0.026(4) 0.010(4)
C3 0.099(16) 0.091(17) 0.16(2) 0.017(16) -0.031(15) 0.024(12)
C4 0.17(2) 0.18(2) 0.086(13) 0.078(15) 0.057(14) 0.042(18)
C5 0.13(2) 0.086(13) 0.116(16) 0.046(12) 0.033(14) 0.026(12)
C3B 0.34(6) 0.13(2) 0.09(2) 0.007(17) -0.11(3) -0.04(3)
C4B 0.25(4) 0.22(4) 0.20(3) 0.03(3) 0.13(3) 0.11(3)
C5B 0.27(4) 0.14(3) 0.113(19) 0.019(19) 0.04(3) -0.07(3)
C6 0.087(5) 0.121(6) 0.084(5) 0.038(5) 0.037(4) 0.055(5)
C7 0.079(5) 0.104(6) 0.080(5) 0.031(5) 0.036(4) 0.004(4)
C8 0.14(2) 0.075(14) 0.18(3) 0.057(13) 0.093(18) -0.013(13)
C8B 0.27(4) 0.11(2) 0.30(6) 0.12(2) 0.24(4) 0.11(2)
C9 0.095(7) 0.164(10) 0.175(11) 0.057(8) 0.041(7) -0.014(6)
C10 0.158(10) 0.177(10) 0.151(10) 0.099(8) 0.081(8) 0.006(7)
C11 0.080(5) 0.078(5) 0.123(7) 0.030(5) 0.048(5) 0.022(4)
C12 0.092(6) 0.095(6) 0.090(6) 0.052(5) 0.012(5) 0.020(5)
C13 0.21(3) 0.13(3) 0.068(17) 0.07(2) 0.04(2) 0.06(3)
C14 0.17(3) 0.35(8) 0.18(4) 0.21(5) 0.08(3) 0.17(4)
C15 0.26(4) 0.25(4) 0.23(5) 0.21(4) -0.10(3) -0.15(3)
C13B 0.25(5) 0.17(4) 0.15(3) 0.07(3) -0.13(3) -0.08(3)
C14B 0.33(8) 0.18(3) 0.29(5) 0.15(3) 0.19(5) 0.20(4)
C15B 0.11(2) 0.23(4) 0.12(2) 0.12(2) 0.027(19) 0.04(2)

loop_
_atom_type_symbol
_atom_type_description
_atom_type_scat_dispersion_real
_atom_type_scat_dispersion_imag
_atom_type_scat_source
C C 0.0033 0.0016 'International Tables Vol C Tables 4.2.6.8 and 6.1.1.4'
H H 0.0000 0.0000 'International Tables Vol C Tables 4.2.6.8 and 6.1.1.4'
S S 0.1246 0.1234 'International Tables Vol C Tables 4.2.6.8 and 6.1.1.4'
Ni Ni 0.3393 1.1124 'International Tables Vol C Tables 4.2.6.8 and 6.1.1.4'

loop_
_geom_angle_atom_site_label_1
_geom_angle_atom_site_label_2
_geom_angle_atom_site_label_3
_geom_angle
_geom_angle_site_symmetry_1
_geom_angle_site_symmetry_3
S5 Ni1 S6 83.11(7) 2_665 2_665
S5 Ni1 S1 179.24(8) 2_665 .
S6 Ni1 S1 97.38(8) 2_665 .
S5 Ni1 S2 96.91(7) 2_665 .
S6 Ni1 S2 170.07(7) 2_665 .
S1 Ni1 S2 82.71(7) . .
S5 Ni1 Ni2 131.17(6) 2_665 .
S6 Ni1 Ni2 124.22(6) 2_665 .
S1 Ni1 Ni2 48.96(5) . .
S2 Ni1 Ni2 49.14(5) . .
S4 Ni2 S3 83.00(7) . .
S4 Ni2 S1 96.70(7) . .
S3 Ni2 S1 178.50(8) . .
S4 Ni2 S2 167.30(7) . .
S3 Ni2 S2 97.18(7) . .
S1 Ni2 S2 82.78(7) . .
S4 Ni2 Ni1 121.83(6) . .
S3 Ni2 Ni1 129.95(6) . .
S1 Ni2 Ni1 49.05(5) . .
S2 Ni2 Ni1 49.15(5) . .
S4 Ni2 Ni3 47.74(5) . .
S3 Ni2 Ni3 47.92(5) . .
S1 Ni2 Ni3 130.96(6) . .
S2 Ni2 Ni3 124.21(6) . .
Ni1 Ni2 Ni3 115.17(3) . .
S4 Ni3 S6 169.69(8) . .
S4 Ni3 S5 96.75(7) . .
S6 Ni3 S5 82.94(7) . .
S4 Ni3 S3 83.06(7) . .
S6 Ni3 S3 97.55(7) . .
S5 Ni3 S3 178.31(8) . .
S4 Ni3 Ni2 47.83(5) . .
S6 Ni3 Ni2 126.07(6) . .
S5 Ni3 Ni2 132.94(6) . .
S3 Ni3 Ni2 47.90(5) . .
C1 S1 Ni2 113.1(3) . .
C1 S1 Ni1 113.0(3) . .
Ni2 S1 Ni1 81.99(6) . .
C2 S2 Ni1 111.9(3) . .
C2 S2 Ni2 114.1(3) . .
Ni1 S2 Ni2 81.70(6) . .
C6 S3 Ni2 114.2(3) . .
C6 S3 Ni3 113.8(3) . .
Ni2 S3 Ni3 84.19(6) . .
C7 S4 Ni3 112.2(3) . .
C7 S4 Ni2 114.4(3) . .
Ni3 S4 Ni2 84.43(7) . .
C11 S5 Ni1 112.7(3) . 2_665
C11 S5 Ni3 112.7(3) . .
Ni1 S5 Ni3 86.44(7) 2_665 .
C12 S6 Ni3 110.4(3) . .
C12 S6 Ni1 111.9(3) . 2_665
Ni3 S6 Ni1 86.19(6) . 2_665
S1 C1 H1A 109.5 . .
S1 C1 H1B 109.5 . .
H1A C1 H1B 109.5 . .
S1 C1 H1C 109.5 . .
H1A C1 H1C 109.5 . .
H1B C1 H1C 109.5 . .
C5 C2 C3B 145.9(14) . .
C5 C2 C4B 57.2(17) . .
C3B C2 C4B 113(3) . .
C5 C2 C5B 51.8(16) . .
C3B C2 C5B 114(2) . .
C4B C2 C5B 106(2) . .
C5 C2 C3 112.8(16) . .
C3B C2 C3 49(2) . .
C4B C2 C3 137.5(18) . .
C5B C2 C3 65.7(18) . .
C5 C2 C4 113.4(15) . .
C3B C2 C4 61(2) . .
C4B C2 C4 57.1(18) . .
C5B C2 C4 149.1(14) . .
C3 C2 C4 107.2(18) . .
C5 C2 S2 104.9(10) . .
C3B C2 S2 109.2(11) . .
C4B C2 S2 104.4(14) . .
C5B C2 S2 109.5(11) . .
C3 C2 S2 117.7(11) . .
C4 C2 S2 100.4(10) . .
C2 C3 H3A 109.5 . .
C2 C3 H3B 109.5 . .
H3A C3 H3B 109.5 . .
C2 C3 H3C 109.5 . .
H3A C3 H3C 109.5 . .
H3B C3 H3C 109.5 . .
C2 C4 H4A 109.5 . .
C2 C4 H4B 109.5 . .
H4A C4 H4B 109.5 . .
C2 C4 H4C 109.5 . .
H4A C4 H4C 109.5 . .
H4B C4 H4C 109.5 . .
C2 C5 H5A 109.5 . .
C2 C5 H5B 109.5 . .
H5A C5 H5B 109.5 . .
C2 C5 H5C 109.5 . .
H5A C5 H5C 109.5 . .
H5B C5 H5C 109.5 . .
C2 C3B H3BA 109.5 . .
C2 C3B H3BB 109.5 . .
H3BA C3B H3BB 109.5 . .
C2 C3B H3BC 109.5 . .
H3BA C3B H3BC 109.5 . .
H3BB C3B H3BC 109.5 . .
C2 C4B H4BA 109.5 . .
C2 C4B H4BB 109.5 . .
H4BA C4B H4BB 109.5 . .
C2 C4B H4BC 109.5 . .
H4BA C4B H4BC 109.5 . .
H4BB C4B H4BC 109.5 . .
C2 C5B H5BA 109.5 . .
C2 C5B H5BB 109.5 . .
H5BA C5B H5BB 109.5 . .
C2 C5B H5BC 109.5 . .
H5BA C5B H5BC 109.5 . .
H5BB C5B H5BC 109.5 . .
S3 C6 H6A 109.5 . .
S3 C6 H6B 109.5 . .
H6A C6 H6B 109.5 . .
S3 C6 H6C 109.5 . .
H6A C6 H6C 109.5 . .
H6B C6 H6C 109.5 . .
C8B C7 C8 24(3) . .
C8B C7 C10 99.7(19) . .
C8 C7 C10 123.8(18) . .
C8B C7 C9 118(2) . .
C8 C7 C9 104.2(17) . .
C10 C7 C9 106.6(7) . .
C8B C7 S4 120.6(15) . .
C8 C7 S4 110.3(12) . .
C10 C7 S4 105.9(6) . .
C9 C7 S4 104.3(6) . .
C7 C8 H8A 109.5 . .
C7 C8 H8B 109.5 . .
H8A C8 H8B 109.5 . .
C7 C8 H8C 109.5 . .
H8A C8 H8C 109.5 . .
H8B C8 H8C 109.5 . .
C7 C8B H8BA 109.5 . .
C7 C8B H8BB 109.5 . .
H8BA C8B H8BB 109.5 . .
C7 C8B H8BC 109.5 . .
H8BA C8B H8BC 109.5 . .
H8BB C8B H8BC 109.5 . .
C7 C9 H9A 109.5 . .
C7 C9 H9B 109.5 . .
H9A C9 H9B 109.5 . .
C7 C9 H9C 109.5 . .
H9A C9 H9C 109.5 . .
H9B C9 H9C 109.5 . .
C7 C10 H10A 109.5 . .
C7 C10 H10B 109.5 . .
H10A C10 H10B 109.5 . .
C7 C10 H10C 109.5 . .
H10A C10 H10C 109.5 . .
H10B C10 H10C 109.5 . .
S5 C11 H11A 109.5 . .
S5 C11 H11B 109.5 . .
H11A C11 H11B 109.5 . .
S5 C11 H11C 109.5 . .
H11A C11 H11C 109.5 . .
H11B C11 H11C 109.5 . .
C14 C12 C13 109(3) . .
C14 C12 C15B 125(3) . .
C13 C12 C15B 90(2) . .
C14 C12 C13B 94(3) . .
C13 C12 C13B 17(4) . .
C15B C12 C13B 106(3) . .
C14 C12 C14B 22(5) . .
C13 C12 C14B 128(3) . .
C15B C12 C14B 108(3) . .
C13B C12 C14B 115(3) . .
C14 C12 C15 119(4) . .
C13 C12 C15 109(3) . .
C15B C12 C15 19(3) . .
C13B C12 C15 125(3) . .
C14B C12 C15 99(4) . .
C14 C12 S6 104.2(17) . .
C13 C12 S6 110.8(11) . .
C15B C12 S6 116.2(14) . .
C13B C12 S6 108.2(17) . .
C14B C12 S6 104(2) . .
C15 C12 S6 104.5(14) . .
C12 C13 H13A 109.5 . .
C12 C13 H13B 109.5 . .
H13A C13 H13B 109.5 . .
C12 C13 H13C 109.5 . .
H13A C13 H13C 109.5 . .
H13B C13 H13C 109.5 . .
C12 C14 H14A 109.5 . .
C12 C14 H14B 109.5 . .
H14A C14 H14B 109.5 . .
C12 C14 H14C 109.5 . .
H14A C14 H14C 109.5 . .
H14B C14 H14C 109.5 . .
C12 C15 H15A 109.5 . .
C12 C15 H15B 109.5 . .
H15A C15 H15B 109.5 . .
C12 C15 H15C 109.5 . .
H15A C15 H15C 109.5 . .
H15B C15 H15C 109.5 . .
C12 C13B H13D 109.5 . .
C12 C13B H13E 109.5 . .
H13D C13B H13E 109.5 . .
C12 C13B H13F 109.5 . .
H13D C13B H13F 109.5 . .
H13E C13B H13F 109.5 . .
C12 C14B H14D 109.5 . .
C12 C14B H14E 109.5 . .
H14D C14B H14E 109.5 . .
C12 C14B H14F 109.5 . .
H14D C14B H14F 109.5 . .
H14E C14B H14F 109.5 . .
C12 C15B H15D 109.5 . .
C12 C15B H15E 109.5 . .
H15D C15B H15E 109.5 . .
C12 C15B H15F 109.5 . .
H15D C15B H15F 109.5 . .
H15E C15B H15F 109.5 . .

loop_
_geom_bond_atom_site_label_1
_geom_bond_atom_site_label_2
_geom_bond_distance
_geom_bond_site_symmetry_2
Ni1 S5 2.190(2) 2_665
Ni1 S6 2.2006(18) 2_665
Ni1 S1 2.202(2) .
Ni1 S2 2.2070(19) .
Ni1 Ni2 2.8871(12) .
Ni2 S4 2.1959(19) .
Ni2 S3 2.1994(18) .
Ni2 S1 2.1991(18) .
Ni2 S2 2.2068(19) .
Ni2 Ni3 2.9491(12) .
Ni3 S4 2.1930(19) .
Ni3 S6 2.1985(19) .
Ni3 S5 2.1989(18) .
Ni3 S3 2.2000(18) .
S1 C1 1.815(7) .
S2 C2 1.863(7) .
S3 C6 1.819(7) .
S4 C7 1.838(8) .
S5 C11 1.808(7) .
S5 Ni1 2.1898(19) 2_665
S6 C12 1.878(8) .
S6 Ni1 2.2006(18) 2_665
C1 H1A 0.9600 .
C1 H1B 0.9600 .
C1 H1C 0.9600 .
C2 C5 1.49(2) .
C2 C3B 1.48(3) .
C2 C4B 1.49(2) .
C2 C5B 1.49(3) .
C2 C3 1.53(2) .
C2 C4 1.58(2) .
C3 H3A 0.9600 .
C3 H3B 0.9600 .
C3 H3C 0.9600 .
C4 H4A 0.9600 .
C4 H4B 0.9600 .
C4 H4C 0.9600 .
C5 H5A 0.9600 .
C5 H5B 0.9600 .
C5 H5C 0.9600 .
C3B H3BA 0.9600 .
C3B H3BB 0.9600 .
C3B H3BC 0.9600 .
C4B H4BA 0.9600 .
C4B H4BB 0.9600 .
C4B H4BC 0.9600 .
C5B H5BA 0.9600 .
C5B H5BB 0.9600 .
C5B H5BC 0.9600 .
C6 H6A 0.9600 .
C6 H6B 0.9600 .
C6 H6C 0.9600 .
C7 C8B 1.482(14) .
C7 C8 1.484(14) .
C7 C10 1.516(11) .
C7 C9 1.536(11) .
C8 H8A 0.9600 .
C8 H8B 0.9600 .
C8 H8C 0.9600 .
C8B H8BA 0.9600 .
C8B H8BB 0.9600 .
C8B H8BC 0.9600 .
C9 H9A 0.9600 .
C9 H9B 0.9600 .
C9 H9C 0.9600 .
C10 H10A 0.9600 .
C10 H10B 0.9600 .
C10 H10C 0.9600 .
C11 H11A 0.9600 .
C11 H11B 0.9600 .
C11 H11C 0.9600 .
C12 C14 1.42(4) .
C12 C13 1.44(3) .
C12 C15B 1.49(4) .
C12 C13B 1.55(5) .
C12 C14B 1.56(5) .
C12 C15 1.57(5) .
C13 H13A 0.9600 .
C13 H13B 0.9600 .
C13 H13C 0.9600 .
C14 H14A 0.9600 .
C14 H14B 0.9600 .
C14 H14C 0.9600 .
C15 H15A 0.9600 .
C15 H15B 0.9600 .
C15 H15C 0.9600 .
C13B H13D 0.9600 .
C13B H13E 0.9600 .
C13B H13F 0.9600 .
C14B H14D 0.9600 .
C14B H14E 0.9600 .
C14B H14F 0.9600 .
C15B H15D 0.9600 .
C15B H15E 0.9600 .
C15B H15F 0.9600 .
